data_4117947
loop_
_publ_author_name
'Michael J. Rose'
'Harry B. Gray'
'Jay R. Winkler'

_publ_contact_author_address
;
Division of Chemistry and Chemical Engineering,
California Institute of Technology,
1200 E California Blvd,
Pasdena, CA 91125
USA
;
_publ_contact_author_email mrose@caltech.edu
_publ_contact_author_fax '+1 626 459 2935'
_publ_contact_author_name 'Michael Rose'
_publ_contact_author_phone '+1 626 395 2846'
_publ_section_title
;
 Hydrogen Generation Catalyzed by Fluorinated Diglyoxime-Iron Complexes at
 Low Overpotentials
;
_journal_name_full 'Journal of the American Chemical Society'
_journal_page_first 8310
_journal_page_last 8313
_journal_paper_doi 10.1021/ja300534r
_journal_volume 134
_journal_year 2012
_chemical_formula_moiety 'C38 H12 F20 Fe N6 O4'
_chemical_formula_sum 'C38 H12 F20 Fe N6 O4'
_chemical_formula_weight 1052.39
_chemical_name_systematic
;
 ?
;
_space_group_IT_number 14
_symmetry_cell_setting monoclinic
_symmetry_space_group_name_Hall '-P 2yn'
_symmetry_space_group_name_H-M 'P 1 21/n 1'
_atom_sites_solution_hydrogens difmap
_atom_sites_solution_primary direct
_atom_sites_solution_secondary difmap
_audit_creation_method SHELXL-97
_cell_angle_alpha 90.00
_cell_angle_beta 100.991(2)
_cell_angle_gamma 90.00
_cell_formula_units_Z 2
_cell_length_a 8.0084(3)
_cell_length_b 21.0943(8)
_cell_length_c 11.4508(4)
_cell_measurement_reflns_used 9986
_cell_measurement_temperature 100(2)
_cell_measurement_theta_max 32.34
_cell_measurement_theta_min 2.65
_cell_volume 1898.92(12)
_computing_cell_refinement 'Bruker SAINT-Plus v7.66A'
_computing_data_collection 'Bruker APEX2 v2009.7-0'
_computing_data_reduction 'Bruker SAINT-Plus v7.66A'
_computing_molecular_graphics 'Bruker XP v5.1'
_computing_publication_material 'Bruker XCIF 2008'
_computing_structure_refinement 'SHELXL-97 (Sheldrick, 2008)'
_computing_structure_solution 'SHELXS-97 (Sheldrick, 2008)'
_diffrn_ambient_temperature 100(2)
_diffrn_measured_fraction_theta_full 0.929
_diffrn_measured_fraction_theta_max 0.929
_diffrn_measurement_device_type 'Bruker KAPPA APEX II'
_diffrn_measurement_method '\w scans; 10 settings'
_diffrn_radiation_monochromator graphite
_diffrn_radiation_source 'fine-focus sealed tube'
_diffrn_radiation_type MoK\a
_diffrn_radiation_wavelength 0.71073
_diffrn_reflns_av_R_equivalents 0.0419
_diffrn_reflns_av_sigmaI/netI 0.0340
_diffrn_reflns_limit_h_max 12
_diffrn_reflns_limit_h_min -12
_diffrn_reflns_limit_k_max 31
_diffrn_reflns_limit_k_min -31
_diffrn_reflns_limit_l_max 17
_diffrn_reflns_limit_l_min -17
_diffrn_reflns_number 51438
_diffrn_reflns_theta_full 33.60
_diffrn_reflns_theta_max 33.60
_diffrn_reflns_theta_min 1.93
_exptl_absorpt_coefficient_mu 0.549
_exptl_absorpt_correction_T_max 0.9471
_exptl_absorpt_correction_T_min 0.8795
_exptl_absorpt_correction_type none
_exptl_crystal_colour Violet
_exptl_crystal_density_diffrn 1.841
_exptl_crystal_description Fragment
_exptl_crystal_F_000 1040
_exptl_crystal_size_max 0.24
_exptl_crystal_size_mid 0.19
_exptl_crystal_size_min 0.10
_refine_diff_density_max 1.804
_refine_diff_density_min -0.898
_refine_diff_density_rms 0.077
_refine_ls_extinction_method none
_refine_ls_goodness_of_fit_ref 2.186
_refine_ls_hydrogen_treatment Unrestrained
_refine_ls_matrix_type 'Full matrix'
_refine_ls_number_parameters 341
_refine_ls_number_reflns 6985
_refine_ls_number_restraints 0
_refine_ls_restrained_S_all 2.186
_refine_ls_R_factor_all 0.0568
_refine_ls_R_factor_gt 0.0416
_refine_ls_shift/su_max 0.001
_refine_ls_shift/su_mean 0.000
_refine_ls_structure_factor_coef Fsqd
_refine_ls_weighting_details w=1/s^2^(Fo^2^)
_refine_ls_weighting_scheme sigma
_refine_ls_wR_factor_gt 0.0527
_refine_ls_wR_factor_ref 0.0534
_reflns_number_gt 5423
_reflns_number_total 6985
_reflns_threshold_expression >2sigma(I)
_cod_data_source_file ja300534r_si_002_1.cif
_cod_data_source_block mjr12
_cod_depositor_comments
;
The following automatic conversions were performed:

'_atom_sites_solution_primary' value 'direct methods' was changed to
'direct'.

'_atom_sites_solution_secondary' value 'Difference Fourier map' was
changed to 'difmap'.

'_atom_sites_solution_hydrogens' value 'Difference Fourier map' was
changed to 'difmap'.

Automatic conversion script
Id: cif_fix_values 6452 2018-10-05 10:23:21Z andrius 
;
_cod_database_code 4117947

loop_
_symmetry_equiv_pos_as_xyz
'x, y, z'
'-x+1/2, y+1/2, -z+1/2'
'-x, -y, -z'
'x-1/2, -y-1/2, z-1/2'

loop_
_atom_site_label
_atom_site_type_symbol
_atom_site_fract_x
_atom_site_fract_y
_atom_site_fract_z
_atom_site_U_iso_or_equiv
_atom_site_adp_type
_atom_site_occupancy
_atom_site_symmetry_multiplicity
_atom_site_calc_flag
_atom_site_refinement_flags
Fe1 Fe 0.0000 1.0000 0.0000 0.01309(6) Uani 1 2 d S
F1 F 0.00024(10) 0.77809(4) -0.01558(6) 0.02271(19) Uani 1 1 d .
F2 F -0.01423(10) 0.66245(4) 0.08249(7) 0.0286(2) Uani 1 1 d .
F3 F 0.05514(10) 0.64854(4) 0.32203(7) 0.0296(2) Uani 1 1 d .
F4 F 0.14280(9) 0.75142(4) 0.46533(6) 0.0263(2) Uani 1 1 d .
F5 F 0.15352(9) 0.86689(4) 0.36802(6) 0.0228(2) Uani 1 1 d .
F6 F 0.40246(9) 0.81287(4) 0.08109(6) 0.0240(2) Uani 1 1 d .
F7 F 0.67860(10) 0.76359(4) 0.22562(7) 0.0275(2) Uani 1 1 d .
F8 F 0.82297(9) 0.82587(4) 0.42699(7) 0.0290(2) Uani 1 1 d .
F9 F 0.69756(9) 0.93928(4) 0.48057(7) 0.0289(2) Uani 1 1 d .
F10 F 0.41528(9) 0.98658(4) 0.34161(6) 0.0229(2) Uani 1 1 d .
O1 O -0.20241(11) 0.89269(5) 0.04388(8) 0.0188(2) Uani 1 1 d .
O2 O 0.35999(11) 1.01898(5) 0.08823(8) 0.0187(2) Uani 1 1 d .
N1 N -0.04786(12) 0.91974(5) 0.06046(9) 0.0141(2) Uani 1 1 d .
N2 N 0.22312(12) 0.98075(5) 0.08300(9) 0.0141(2) Uani 1 1 d .
N3 N 0.05233(13) 0.95674(5) -0.14434(9) 0.0156(2) Uani 1 1 d .
C1 C 0.08350(15) 0.88944(7) 0.12190(11) 0.0138(3) Uani 1 1 d .
C2 C 0.24146(14) 0.92580(7) 0.13510(11) 0.0134(3) Uani 1 1 d .
C3 C 0.07374(15) 0.82616(6) 0.17367(11) 0.0139(3) Uani 1 1 d .
C4 C 0.03142(15) 0.77266(7) 0.10399(11) 0.0164(3) Uani 1 1 d .
C5 C 0.02582(16) 0.71345(7) 0.15209(12) 0.0193(3) Uani 1 1 d .
C6 C 0.06386(16) 0.70617(7) 0.27500(13) 0.0201(3) Uani 1 1 d .
C7 C 0.10804(16) 0.75766(7) 0.34629(12) 0.0182(3) Uani 1 1 d .
C8 C 0.11254(15) 0.81653(7) 0.29575(12) 0.0162(3) Uani 1 1 d .
C9 C 0.40359(15) 0.90157(7) 0.20602(11) 0.0139(3) Uani 1 1 d .
C10 C 0.47370(16) 0.84507(7) 0.17967(11) 0.0163(3) Uani 1 1 d .
C11 C 0.61545(16) 0.81906(7) 0.25187(12) 0.0188(3) Uani 1 1 d .
C12 C 0.68906(16) 0.85152(7) 0.35362(12) 0.0193(3) Uani 1 1 d .
C13 C 0.62520(16) 0.90845(7) 0.38111(11) 0.0189(3) Uani 1 1 d .
C14 C 0.48235(16) 0.93297(7) 0.30852(12) 0.0168(3) Uani 1 1 d .
C15 C -0.05735(17) 0.91440(8) -0.20529(13) 0.0225(3) Uani 1 1 d .
C16 C -0.02454(19) 0.88137(8) -0.30155(13) 0.0273(4) Uani 1 1 d .
C17 C 0.12627(19) 0.89140(8) -0.33990(13) 0.0260(4) Uani 1 1 d .
C18 C 0.2393(2) 0.93447(8) -0.27934(14) 0.0266(4) Uani 1 1 d .
C19 C 0.19923(18) 0.96601(7) -0.18251(13) 0.0215(3) Uani 1 1 d .
H1 H -0.264(4) 0.9226(17) 0.011(3) 0.026(10) Uiso 0.50 1 d P
H2 H 0.319(3) 1.0524(14) 0.046(2) 0.008(7) Uiso 0.50 1 d P
H15 H -0.1611(16) 0.9088(7) -0.1789(11) 0.023(4) Uiso 1 1 d .
H16 H -0.1045(19) 0.8527(8) -0.3374(13) 0.039(5) Uiso 1 1 d .
H17 H 0.1500(17) 0.8688(7) -0.4056(11) 0.025(4) Uiso 1 1 d .
H18 H 0.3458(18) 0.9417(7) -0.3018(12) 0.036(5) Uiso 1 1 d .
H19 H 0.2752(15) 0.9954(7) -0.1372(10) 0.021(4) Uiso 1 1 d .

loop_
_atom_site_aniso_label
_atom_site_aniso_U_11
_atom_site_aniso_U_22
_atom_site_aniso_U_33
_atom_site_aniso_U_23
_atom_site_aniso_U_13
_atom_site_aniso_U_12
Fe1 0.01170(11) 0.01443(15) 0.01304(14) 0.00056(12) 0.00207(10) 0.00004(11)
F1 0.0286(4) 0.0246(5) 0.0149(4) -0.0023(4) 0.0040(3) -0.0022(4)
F2 0.0362(5) 0.0173(5) 0.0335(5) -0.0054(4) 0.0095(4) -0.0021(4)
F3 0.0318(5) 0.0198(5) 0.0369(5) 0.0120(4) 0.0056(4) 0.0027(4)
F4 0.0260(4) 0.0349(6) 0.0173(4) 0.0094(4) 0.0024(3) 0.0002(4)
F5 0.0277(4) 0.0250(5) 0.0154(4) -0.0027(4) 0.0037(3) -0.0046(4)
F6 0.0221(4) 0.0275(5) 0.0210(5) -0.0094(4) 0.0004(3) 0.0047(4)
F7 0.0265(4) 0.0255(5) 0.0288(5) -0.0049(4) 0.0011(4) 0.0128(4)
F8 0.0208(4) 0.0406(6) 0.0227(5) 0.0001(4) -0.0031(4) 0.0138(4)
F9 0.0247(4) 0.0378(6) 0.0207(5) -0.0092(4) -0.0050(4) 0.0031(4)
F10 0.0229(4) 0.0214(5) 0.0233(5) -0.0070(4) 0.0015(3) 0.0046(4)
O1 0.0129(4) 0.0199(6) 0.0230(6) 0.0037(5) 0.0013(4) -0.0028(4)
O2 0.0145(4) 0.0186(6) 0.0224(6) 0.0028(4) 0.0019(4) -0.0044(4)
N1 0.0125(5) 0.0176(6) 0.0123(6) -0.0015(5) 0.0024(4) -0.0015(4)
N2 0.0121(5) 0.0171(6) 0.0138(6) -0.0020(5) 0.0039(4) -0.0023(4)
N3 0.0154(5) 0.0170(7) 0.0137(6) 0.0018(5) 0.0012(4) 0.0016(5)
C1 0.0156(6) 0.0159(7) 0.0104(7) -0.0018(6) 0.0033(5) 0.0004(5)
C2 0.0131(6) 0.0156(7) 0.0113(7) -0.0012(6) 0.0022(5) 0.0008(5)
C3 0.0132(6) 0.0144(7) 0.0144(7) 0.0023(6) 0.0028(5) 0.0010(5)
C4 0.0150(6) 0.0216(8) 0.0127(7) 0.0014(6) 0.0029(5) 0.0013(5)
C5 0.0171(6) 0.0148(8) 0.0261(8) -0.0037(6) 0.0045(6) 0.0018(6)
C6 0.0167(6) 0.0148(8) 0.0297(9) 0.0098(7) 0.0068(6) 0.0039(6)
C7 0.0147(6) 0.0266(9) 0.0136(7) 0.0069(6) 0.0032(5) 0.0029(6)
C8 0.0139(6) 0.0177(8) 0.0169(8) -0.0026(6) 0.0032(5) -0.0003(5)
C9 0.0134(6) 0.0165(8) 0.0119(7) 0.0014(6) 0.0026(5) -0.0007(5)
C10 0.0149(6) 0.0221(8) 0.0120(7) -0.0024(6) 0.0027(5) -0.0011(6)
C11 0.0166(6) 0.0205(8) 0.0206(8) -0.0001(6) 0.0070(6) 0.0059(6)
C12 0.0134(6) 0.0295(9) 0.0146(7) 0.0049(6) 0.0016(5) 0.0068(6)
C13 0.0174(6) 0.0267(9) 0.0116(7) -0.0023(6) 0.0002(5) -0.0008(6)
C14 0.0164(6) 0.0158(8) 0.0193(8) -0.0003(6) 0.0063(5) 0.0017(5)
C15 0.0168(7) 0.0308(9) 0.0195(8) -0.0046(7) 0.0022(6) -0.0013(6)
C16 0.0246(8) 0.0351(11) 0.0204(9) -0.0100(7) -0.0001(6) -0.0018(7)
C17 0.0341(8) 0.0280(10) 0.0170(8) -0.0032(7) 0.0077(7) 0.0061(7)
C18 0.0304(8) 0.0259(9) 0.0281(9) -0.0013(7) 0.0169(7) -0.0015(7)
C19 0.0234(7) 0.0196(9) 0.0235(9) -0.0021(7) 0.0096(6) -0.0032(6)

loop_
_atom_type_symbol
_atom_type_description
_atom_type_scat_dispersion_real
_atom_type_scat_dispersion_imag
_atom_type_scat_source
C C 0.0033 0.0016 'International Tables Vol C Tables 4.2.6.8 and 6.1.1.4'
H H 0.0000 0.0000 'International Tables Vol C Tables 4.2.6.8 and 6.1.1.4'
N N 0.0061 0.0033 'International Tables Vol C Tables 4.2.6.8 and 6.1.1.4'
F F 0.0171 0.0103 'International Tables Vol C Tables 4.2.6.8 and 6.1.1.4'
Fe Fe 0.3463 0.8444 'International Tables Vol C Tables 4.2.6.8 and 6.1.1.4'
O O 0.0106 0.0060 'International Tables Vol C Tables 4.2.6.8 and 6.1.1.4'

loop_
_geom_angle_atom_site_label_1
_geom_angle_atom_site_label_2
_geom_angle_atom_site_label_3
_geom_angle
_geom_angle_site_symmetry_1
_geom_angle_site_symmetry_3
_geom_angle_publ_flag
N1 Fe1 N1 179.999(1) 3_575 . yes
N1 Fe1 N2 97.88(4) 3_575 . yes
N1 Fe1 N2 82.12(4) . . yes
N1 Fe1 N2 82.12(4) 3_575 3_575 yes
N1 Fe1 N2 97.88(4) . 3_575 yes
N2 Fe1 N2 180.0 . 3_575 yes
N1 Fe1 N3 90.96(5) 3_575 . yes
N1 Fe1 N3 89.03(5) . . yes
N2 Fe1 N3 89.46(4) . . yes
N2 Fe1 N3 90.54(4) 3_575 . yes
N1 Fe1 N3 89.04(5) 3_575 3_575 yes
N1 Fe1 N3 90.97(5) . 3_575 yes
N2 Fe1 N3 90.54(4) . 3_575 yes
N2 Fe1 N3 89.46(4) 3_575 3_575 yes
N3 Fe1 N3 180.0 . 3_575 yes
N1 O1 H1 101(2) . . ?
N2 O2 H2 103.8(17) . . ?
C1 N1 O1 119.41(11) . . ?
C1 N1 Fe1 115.64(9) . . ?
O1 N1 Fe1 124.95(8) . . ?
C2 N2 O2 119.46(10) . . ?
C2 N2 Fe1 115.68(8) . . ?
O2 N2 Fe1 124.84(9) . . ?
C19 N3 C15 116.83(12) . . ?
C19 N3 Fe1 122.41(9) . . ?
C15 N3 Fe1 120.71(9) . . ?
N1 C1 C2 112.87(12) . . ?
N1 C1 C3 124.00(11) . . ?
C2 C1 C3 123.13(11) . . ?
N2 C2 C1 113.62(11) . . ?
N2 C2 C9 124.66(11) . . ?
C1 C2 C9 121.68(12) . . ?
C4 C3 C8 116.34(12) . . ?
C4 C3 C1 122.25(12) . . ?
C8 C3 C1 121.38(12) . . ?
F1 C4 C5 118.16(12) . . ?
F1 C4 C3 119.51(12) . . ?
C5 C4 C3 122.29(12) . . ?
F2 C5 C4 121.02(13) . . ?
F2 C5 C6 119.63(13) . . ?
C4 C5 C6 119.36(13) . . ?
F3 C6 C7 120.70(13) . . ?
F3 C6 C5 119.34(13) . . ?
C7 C6 C5 119.96(13) . . ?
F4 C7 C6 120.57(13) . . ?
F4 C7 C8 119.92(13) . . ?
C6 C7 C8 119.50(13) . . ?
F5 C8 C7 118.47(12) . . ?
F5 C8 C3 118.97(12) . . ?
C7 C8 C3 122.55(13) . . ?
C10 C9 C14 117.37(11) . . ?
C10 C9 C2 121.96(12) . . ?
C14 C9 C2 120.44(12) . . ?
F6 C10 C9 119.69(11) . . ?
F6 C10 C11 117.95(12) . . ?
C9 C10 C11 122.36(12) . . ?
F7 C11 C12 120.40(12) . . ?
F7 C11 C10 121.14(12) . . ?
C12 C11 C10 118.45(13) . . ?
F8 C12 C13 119.96(12) . . ?
F8 C12 C11 119.26(13) . . ?
C13 C12 C11 120.77(12) . . ?
F9 C13 C12 120.09(12) . . ?
F9 C13 C14 120.22(13) . . ?
C12 C13 C14 119.65(12) . . ?
F10 C14 C13 118.55(12) . . ?
F10 C14 C9 120.01(11) . . ?
C13 C14 C9 121.37(13) . . ?
N3 C15 C16 123.11(14) . . ?
N3 C15 H15 116.3(8) . . ?
C16 C15 H15 120.6(8) . . ?
C15 C16 C17 119.48(15) . . ?
C15 C16 H16 118.1(10) . . ?
C17 C16 H16 122.5(10) . . ?
C18 C17 C16 118.28(15) . . ?
C18 C17 H17 121.7(9) . . ?
C16 C17 H17 120.0(9) . . ?
C17 C18 C19 119.49(15) . . ?
C17 C18 H18 120.6(9) . . ?
C19 C18 H18 119.8(9) . . ?
N3 C19 C18 122.80(14) . . ?
N3 C19 H19 115.2(8) . . ?
C18 C19 H19 122.0(8) . . ?

loop_
_geom_bond_atom_site_label_1
_geom_bond_atom_site_label_2
_geom_bond_distance
_geom_bond_site_symmetry_2
_geom_bond_publ_flag
Fe1 N1 1.8958(11) 3_575 yes
Fe1 N1 1.8958(11) . yes
Fe1 N2 1.9009(10) . yes
Fe1 N2 1.9009(10) 3_575 yes
Fe1 N3 2.0010(11) . yes
Fe1 N3 2.0011(11) 3_575 yes
F1 C4 1.3490(14) . ?
F2 C5 1.3409(15) . ?
F3 C6 1.3369(15) . ?
F4 C7 1.3448(14) . ?
F5 C8 1.3482(15) . ?
F6 C10 1.3474(14) . ?
F7 C11 1.3315(15) . ?
F8 C12 1.3435(14) . ?
F9 C13 1.3432(14) . ?
F10 C14 1.3374(15) . ?
O1 N1 1.3431(12) . ?
O1 H1 0.85(4) . ?
O2 N2 1.3528(13) . ?
O2 H2 0.88(3) . ?
N1 C1 1.3145(15) . ?
N2 C2 1.2992(16) . ?
N3 C19 1.3451(17) . ?
N3 C15 1.3500(17) . ?
C1 C2 1.4623(17) . ?
C1 C3 1.4687(18) . ?
C2 C9 1.4847(16) . ?
C3 C4 1.3864(18) . ?
C3 C8 1.3879(17) . ?
C4 C5 1.3691(19) . ?
C5 C6 1.3906(18) . ?
C6 C7 1.364(2) . ?
C7 C8 1.3733(19) . ?
C9 C10 1.3753(19) . ?
C9 C14 1.3899(17) . ?
C10 C11 1.3840(17) . ?
C11 C12 1.3827(18) . ?
C12 C13 1.365(2) . ?
C13 C14 1.3801(17) . ?
C15 C16 1.371(2) . ?
C15 H15 0.944(13) . ?
C16 C17 1.378(2) . ?
C16 H16 0.919(15) . ?
C17 C18 1.373(2) . ?
C17 H17 0.941(14) . ?
C18 C19 1.382(2) . ?
C18 H18 0.949(15) . ?
C19 H19 0.950(13) . ?

loop_
_geom_hbond_atom_site_label_D
_geom_hbond_atom_site_label_H
_geom_hbond_atom_site_label_A
_geom_hbond_distance_DH
_geom_hbond_distance_HA
_geom_hbond_distance_DA
_geom_hbond_angle_DHA
_geom_hbond_site_symmetry_A
O1 H1 O2 0.85(4) 1.75(4) 2.5739(14) 165(3) 3_575
O2 H2 O1 0.88(3) 1.70(3) 2.5739(14) 168(3) 3_575
